data_7029589
loop_
_publ_author_name
'Kociok-K\"ohn, Gabriele'
'Mahon, Mary F.'
'Molloy, Kieran C.'
'Price, Gareth J.'
'Prior, Timothy J.'
'Smith, Douglas R. G.'

_publ_section_title
;
 Biomimetic polyorganosiloxanes: model compounds for new materials.
;
_journal_issue 21
_journal_name_full 'Dalton transactions (Cambridge, England : 2003)'
_journal_page_first 7734
_journal_page_last 7746
_journal_paper_doi 10.1039/c4dt00554f
_journal_volume 43
_journal_year 2014
_chemical_formula_moiety 'C16 H23 N3 O Si'
_chemical_formula_sum 'C16 H23 N3 O Si'
_chemical_formula_weight 301.46
_chemical_name_systematic
;
 ?
;
_space_group_crystal_system monoclinic
_space_group_IT_number 14
_space_group_name_Hall '-P 2ybc'
_space_group_name_H-M_alt 'P 1 21/c 1'
_symmetry_space_group_name_Hall '-P 2ybc'
_symmetry_space_group_name_H-M 'P 1 21/c 1'
_atom_sites_solution_hydrogens mixed
_audit_creation_method SHELXL-2013
_cell_angle_alpha 90
_cell_angle_beta 98.108(3)
_cell_angle_gamma 90
_cell_formula_units_Z 8
_cell_length_a 9.5090(15)
_cell_length_b 40.651(6)
_cell_length_c 8.7418(13)
_cell_measurement_reflns_used 1885
_cell_measurement_temperature 150(2)
_cell_measurement_theta_max 26.73
_cell_measurement_theta_min 3.578
_cell_volume 3345.4(9)
_computing_cell_refinement 'local programs'
_computing_data_collection 'Bruker SMART'
_computing_data_reduction 'Bruker SAINT'
_computing_molecular_graphics 'ORTEP3 for Windows - Farrugia, L. J. J. Appl. Crystallogr. 1997, 30, 565'
_computing_publication_material 'SHELXL-97/2 (Sheldrick,1997)'
_computing_structure_refinement 'Bruker SHELXTL'
_computing_structure_solution 'Bruker SHELXTL'
_diffrn_ambient_temperature 150(2)
_diffrn_measured_fraction_theta_full 0.964
_diffrn_measured_fraction_theta_max 0.989
_diffrn_measurement_device_type 'Bruker APEXII diffractometer'
_diffrn_measurement_method '\w rotation with narrow frames'
_diffrn_radiation_monochromator 'Silicon 111'
_diffrn_radiation_type 'Synchrotron - Daresbury SRS station 16.2 SMX'
_diffrn_radiation_wavelength 0.846
_diffrn_reflns_av_R_equivalents 0.0641
_diffrn_reflns_av_unetI/netI 0.0711
_diffrn_reflns_Laue_measured_fraction_full 0.964
_diffrn_reflns_Laue_measured_fraction_max 0.989
_diffrn_reflns_limit_h_max 11
_diffrn_reflns_limit_h_min -11
_diffrn_reflns_limit_k_max 46
_diffrn_reflns_limit_k_min -48
_diffrn_reflns_limit_l_max 10
_diffrn_reflns_limit_l_min -10
_diffrn_reflns_number 21914
_diffrn_reflns_point_group_measured_fraction_full 0.964
_diffrn_reflns_point_group_measured_fraction_max 0.989
_diffrn_reflns_theta_full 30.504
_diffrn_reflns_theta_max 30.236
_diffrn_reflns_theta_min 4.238
_exptl_absorpt_coefficient_mu 0.221
_exptl_absorpt_correction_T_max 0.998
_exptl_absorpt_correction_T_min 0.979
_exptl_absorpt_correction_type multi-scan
_exptl_absorpt_process_details SADABS
_exptl_crystal_colour plate
_exptl_crystal_density_diffrn 1.197
_exptl_crystal_description colorless
_exptl_crystal_F_000 1296
_exptl_crystal_size_max 0.100
_exptl_crystal_size_mid 0.080
_exptl_crystal_size_min 0.020
_refine_diff_density_max 0.419
_refine_diff_density_min -0.398
_refine_diff_density_rms 0.058
_refine_ls_extinction_method none
_refine_ls_goodness_of_fit_ref 1.052
_refine_ls_hydrogen_treatment mixed
_refine_ls_matrix_type full
_refine_ls_number_parameters 395
_refine_ls_number_reflns 5856
_refine_ls_number_restraints 4
_refine_ls_restrained_S_all 1.052
_refine_ls_R_factor_all 0.0885
_refine_ls_R_factor_gt 0.0585
_refine_ls_shift/su_max 0.000
_refine_ls_shift/su_mean 0.000
_refine_ls_structure_factor_coef Fsqd
_refine_ls_weighting_details 'w=1/[\s^2^(Fo^2^)+(0.0770P)^2^+0.6550P] where P=(Fo^2^+2Fc^2^)/3'
_refine_ls_weighting_scheme calc
_refine_ls_wR_factor_gt 0.1540
_refine_ls_wR_factor_ref 0.1759
_reflns_Friedel_coverage 0.000
_reflns_number_gt 3824
_reflns_number_total 5856
_reflns_threshold_expression 'I > 2\s(I)'
_cod_data_source_file c4dt00554f1.cif
_cod_data_source_block Compound-8-bath158
_cod_depositor_comments 'Adding full bibliography for 7029587--7029593.cif.'
_cod_original_cell_volume 3345.3(9)
_cod_database_code 7029589
_shelx_space_group_comment
;
The symmetry employed for this shelxl refinement is uniquely defined
by the following loop, which should always be used as a source of
symmetry information in preference to the above space-group names.
They are only intended as comments.
;
_shelx_estimated_absorpt_t_min 0.986
_shelx_estimated_absorpt_t_max 0.997
_shelxl_version_number 2013-3

loop_
_space_group_symop_operation_xyz
'x, y, z'
'-x, y+1/2, -z+1/2'
'-x, -y, -z'
'x, -y-1/2, z-1/2'

loop_
_atom_site_label
_atom_site_type_symbol
_atom_site_fract_x
_atom_site_fract_y
_atom_site_fract_z
_atom_site_U_iso_or_equiv
_atom_site_adp_type
_atom_site_occupancy
_atom_site_site_symmetry_order
_atom_site_calc_flag
_atom_site_refinement_flags_posn
_atom_site_refinement_flags_adp
Si1 Si 0.81825(8) 0.15167(2) 0.21557(9) 0.0281(2) Uani 1 1 d . .
Si2 Si 0.67795(9) -0.15334(2) -1.69746(9) 0.0317(2) Uani 1 1 d . .
O1 O 0.70017(19) 0.03427(5) -0.3795(2) 0.0341(5) Uani 1 1 d . .
O2 O 0.79994(19) -0.03341(5) -1.1176(2) 0.0370(5) Uani 1 1 d . .
N1 N 0.9314(2) 0.04975(5) -0.3583(2) 0.0203(5) Uani 1 1 d . .
N2 N 0.8100(2) 0.02750(5) -0.5922(2) 0.0209(5) Uani 1 1 d . .
N3 N 0.9264(2) 0.02039(5) -0.8016(3) 0.0239(5) Uani 1 1 d D .
H3A H 0.856(2) 0.0066(6) -0.834(3) 0.029 Uiso 1 1 d D U
H3B H 1.000(2) 0.0229(7) -0.843(3) 0.029 Uiso 1 1 d D U
N4 N 0.5673(2) -0.04788(5) -1.1377(2) 0.0210(5) Uani 1 1 d . .
N5 N 0.6929(2) -0.02734(5) -0.9026(2) 0.0220(5) Uani 1 1 d . .
N6 N 0.5786(2) -0.02088(5) -0.6905(2) 0.0235(5) Uani 1 1 d D .
H6A H 0.650(2) -0.0078(6) -0.658(3) 0.028 Uiso 1 1 d D U
H6B H 0.501(2) -0.0232(6) -0.651(3) 0.028 Uiso 1 1 d D U
C1 C 0.9286(3) 0.03078(6) -0.6558(3) 0.0191(5) Uani 1 1 d . .
C2 C 1.0545(3) 0.04468(6) -0.5738(3) 0.0234(6) Uani 1 1 d . .
H2 H 1.1373 0.0478 -0.6216 0.028 Uiso 1 1 calc R U
C3 C 1.0511(3) 0.05324(6) -0.4252(3) 0.0242(6) Uani 1 1 d . .
H3 H 1.1343 0.0619 -0.3660 0.029 Uiso 1 1 calc R U
C4 C 0.8087(3) 0.03685(6) -0.4428(3) 0.0222(6) Uani 1 1 d . .
C5 C 0.9310(3) 0.05874(6) -0.1947(3) 0.0247(6) Uani 1 1 d . .
H5A H 1.0300 0.0592 -0.1415 0.030 Uiso 1 1 calc R U
H5B H 0.8789 0.0417 -0.1444 0.030 Uiso 1 1 calc R U
C6 C 0.8624(3) 0.09213(6) -0.1761(3) 0.0256(6) Uani 1 1 d . .
H6C H 0.7606 0.0911 -0.2198 0.031 Uiso 1 1 calc R U
H6D H 0.9082 0.1088 -0.2350 0.031 Uiso 1 1 calc R U
C7 C 0.8758(3) 0.10264(6) -0.0066(3) 0.0260(6) Uani 1 1 d . .
H7A H 0.8510 0.0838 0.0560 0.031 Uiso 1 1 calc R U
H7B H 0.9758 0.1086 0.0299 0.031 Uiso 1 1 calc R U
C8 C 0.7805(3) 0.13179(7) 0.0197(3) 0.0300(6) Uani 1 1 d . .
H8A H 0.6805 0.1242 0.0040 0.036 Uiso 1 1 calc R U
H8B H 0.7901 0.1487 -0.0598 0.036 Uiso 1 1 calc R U
C9 C 0.9962(3) 0.17147(7) 0.2303(4) 0.0435(8) Uani 1 1 d . .
H9A H 1.0177 0.1826 0.3304 0.065 Uiso 1 1 calc R U
H9B H 0.9962 0.1876 0.1471 0.065 Uiso 1 1 calc R U
H9C H 1.0685 0.1547 0.2212 0.065 Uiso 1 1 calc R U
C10 C 0.8155(4) 0.12067(7) 0.3726(3) 0.0455(8) Uani 1 1 d . .
H10A H 0.8345 0.1316 0.4733 0.068 Uiso 1 1 calc R U
H10B H 0.8887 0.1040 0.3650 0.068 Uiso 1 1 calc R U
H10C H 0.7220 0.1101 0.3621 0.068 Uiso 1 1 calc R U
C11 C 0.6792(3) 0.18344(7) 0.2406(3) 0.0333(7) Uani 1 1 d . .
C12 C 0.7091(4) 0.20941(8) 0.3438(4) 0.0516(9) Uani 1 1 d . .
H12 H 0.8027 0.2116 0.3975 0.062 Uiso 1 1 calc R U
C13 C 0.6063(4) 0.23227(8) 0.3708(5) 0.0627(11) Uani 1 1 d . .
H13 H 0.6307 0.2497 0.4422 0.075 Uiso 1 1 calc R U
C14 C 0.4708(4) 0.22984(9) 0.2954(5) 0.0595(10) Uani 1 1 d . .
H14 H 0.4008 0.2455 0.3134 0.071 Uiso 1 1 calc R U
C15 C 0.4372(4) 0.20430(9) 0.1926(5) 0.0632(11) Uani 1 1 d . .
H15 H 0.3434 0.2023 0.1391 0.076 Uiso 1 1 calc R U
C16 C 0.5403(3) 0.18150(8) 0.1675(4) 0.0523(9) Uani 1 1 d . .
H16 H 0.5147 0.1639 0.0976 0.063 Uiso 1 1 calc R U
C17 C 0.5745(3) -0.03057(6) -0.8368(3) 0.0181(5) Uani 1 1 d . .
C18 C 0.4475(3) -0.04401(6) -0.9201(3) 0.0238(6) Uani 1 1 d . .
H18 H 0.3653 -0.0474 -0.8717 0.029 Uiso 1 1 calc R U
C19 C 0.4485(3) -0.05169(6) -1.0694(3) 0.0235(6) Uani 1 1 d . .
H19 H 0.3644 -0.0599 -1.1284 0.028 Uiso 1 1 calc R U
C20 C 0.6922(3) -0.03585(6) -1.0535(3) 0.0228(6) Uani 1 1 d . .
C21 C 0.5654(3) -0.05705(6) -1.3011(3) 0.0255(6) Uani 1 1 d . .
H21A H 0.6206 -0.0407 -1.3519 0.031 Uiso 1 1 calc R U
H21B H 0.4663 -0.0566 -1.3541 0.031 Uiso 1 1 calc R U
C22 C 0.6279(3) -0.09108(6) -1.3172(3) 0.0271(6) Uani 1 1 d . .
H22A H 0.5775 -0.1071 -1.2590 0.033 Uiso 1 1 calc R U
H22B H 0.7291 -0.0909 -1.2709 0.033 Uiso 1 1 calc R U
C23 C 0.6169(3) -0.10229(7) -1.4855(3) 0.0288(6) Uani 1 1 d . .
H23A H 0.5164 -0.1072 -1.5250 0.035 Uiso 1 1 calc R U
H23B H 0.6479 -0.0841 -1.5485 0.035 Uiso 1 1 calc R U
C24 C 0.7071(3) -0.13270(7) -1.5044(3) 0.0346(7) Uani 1 1 d . .
H24A H 0.6891 -0.1490 -1.4253 0.041 Uiso 1 1 calc R U
H24B H 0.8084 -0.1263 -1.4822 0.041 Uiso 1 1 calc R U
C25 C 0.4990(3) -0.17270(8) -1.7217(4) 0.0484(8) Uani 1 1 d . .
H25A H 0.4830 -0.1845 -1.8204 0.073 Uiso 1 1 calc R U
H25B H 0.4264 -0.1556 -1.7205 0.073 Uiso 1 1 calc R U
H25C H 0.4933 -0.1882 -1.6369 0.073 Uiso 1 1 calc R U
C26 C 0.6967(3) -0.12326(7) -1.8551(3) 0.0424(8) Uani 1 1 d . .
H26A H 0.6906 -0.1349 -1.9539 0.064 Uiso 1 1 calc R U
H26B H 0.7888 -0.1122 -1.8333 0.064 Uiso 1 1 calc R U
H26C H 0.6204 -0.1069 -1.8607 0.064 Uiso 1 1 calc R U
C27 C 0.8181(3) -0.18602(7) -1.6955(3) 0.0367(7) Uani 1 1 d . .
C28 C 0.8098(4) -0.21479(7) -1.6085(4) 0.0472(8) Uani 1 1 d . .
H28 H 0.7299 -0.2179 -1.5560 0.057 Uiso 1 1 calc R U
C29 C 0.9146(4) -0.23881(8) -1.5968(4) 0.0553(10) Uani 1 1 d . .
H29 H 0.9061 -0.2581 -1.5373 0.066 Uiso 1 1 calc R U
C30 C 1.0321(4) -0.23440(9) -1.6728(5) 0.0581(10) Uani 1 1 d . .
H30 H 1.1035 -0.2509 -1.6667 0.070 Uiso 1 1 calc R U
C31 C 1.0450(4) -0.20645(9) -1.7560(5) 0.0614(10) Uani 1 1 d . .
H31 H 1.1266 -0.2032 -1.8057 0.074 Uiso 1 1 calc R U
C32 C 0.9383(4) -0.18259(8) -1.7683(4) 0.0514(9) Uani 1 1 d . .
H32 H 0.9481 -0.1634 -1.8281 0.062 Uiso 1 1 calc R U

loop_
_atom_site_aniso_label
_atom_site_aniso_U_11
_atom_site_aniso_U_22
_atom_site_aniso_U_33
_atom_site_aniso_U_23
_atom_site_aniso_U_13
_atom_site_aniso_U_12
Si1 0.0339(5) 0.0229(4) 0.0258(4) -0.0037(3) -0.0018(3) 0.0040(3)
Si2 0.0390(5) 0.0259(4) 0.0280(4) -0.0051(3) -0.0027(4) 0.0047(4)
O1 0.0222(11) 0.0558(13) 0.0268(10) -0.0118(9) 0.0121(8) -0.0124(9)
O2 0.0200(10) 0.0669(14) 0.0269(10) -0.0142(10) 0.0125(8) -0.0118(9)
N1 0.0163(11) 0.0274(12) 0.0176(11) -0.0039(9) 0.0035(9) -0.0015(9)
N2 0.0186(12) 0.0251(11) 0.0196(11) -0.0045(9) 0.0054(9) -0.0040(9)
N3 0.0196(13) 0.0290(13) 0.0250(12) -0.0058(10) 0.0098(10) -0.0078(10)
N4 0.0165(11) 0.0282(12) 0.0188(11) -0.0036(9) 0.0038(9) -0.0007(9)
N5 0.0181(12) 0.0271(12) 0.0215(11) -0.0033(9) 0.0050(9) -0.0012(9)
N6 0.0188(12) 0.0303(13) 0.0227(12) -0.0071(10) 0.0079(10) -0.0069(10)
C1 0.0191(14) 0.0176(13) 0.0209(13) 0.0004(10) 0.0045(11) 0.0008(10)
C2 0.0156(13) 0.0294(15) 0.0267(14) -0.0010(12) 0.0081(11) -0.0022(11)
C3 0.0132(13) 0.0308(15) 0.0282(14) -0.0041(12) 0.0016(11) -0.0012(11)
C4 0.0184(14) 0.0272(14) 0.0212(13) -0.0011(11) 0.0030(11) -0.0024(11)
C5 0.0225(14) 0.0360(15) 0.0157(13) -0.0065(11) 0.0030(11) -0.0012(12)
C6 0.0272(15) 0.0273(14) 0.0217(14) -0.0024(11) 0.0015(12) -0.0025(12)
C7 0.0262(15) 0.0280(15) 0.0225(14) -0.0034(11) -0.0007(11) -0.0002(12)
C8 0.0314(16) 0.0305(15) 0.0267(14) -0.0053(12) -0.0005(12) 0.0030(13)
C9 0.0406(19) 0.0318(17) 0.054(2) -0.0105(15) -0.0088(15) 0.0021(14)
C10 0.066(2) 0.0362(18) 0.0340(17) 0.0024(14) 0.0065(15) 0.0101(16)
C11 0.0401(18) 0.0278(15) 0.0312(16) -0.0008(13) 0.0021(13) 0.0018(13)
C12 0.055(2) 0.044(2) 0.055(2) -0.0154(17) 0.0042(17) 0.0084(16)
C13 0.070(3) 0.044(2) 0.074(3) -0.0215(19) 0.010(2) 0.0152(19)
C14 0.064(3) 0.048(2) 0.070(3) 0.0109(19) 0.022(2) 0.0244(19)
C15 0.044(2) 0.066(3) 0.077(3) -0.004(2) 0.0013(19) 0.0163(19)
C16 0.046(2) 0.053(2) 0.055(2) -0.0136(17) -0.0024(17) 0.0124(17)
C17 0.0187(13) 0.0167(13) 0.0195(13) 0.0003(10) 0.0045(11) 0.0010(10)
C18 0.0175(14) 0.0305(15) 0.0248(14) -0.0036(11) 0.0076(11) -0.0060(11)
C19 0.0151(14) 0.0303(14) 0.0247(14) -0.0046(11) 0.0020(11) -0.0036(11)
C20 0.0184(14) 0.0275(14) 0.0223(14) -0.0036(11) 0.0022(11) -0.0027(11)
C21 0.0222(14) 0.0371(16) 0.0173(13) -0.0035(11) 0.0032(11) 0.0014(12)
C22 0.0259(15) 0.0316(15) 0.0237(14) -0.0020(12) 0.0027(12) 0.0022(12)
C23 0.0278(15) 0.0331(16) 0.0247(14) -0.0053(12) 0.0006(12) 0.0012(12)
C24 0.0356(17) 0.0365(17) 0.0298(15) -0.0055(13) -0.0016(13) 0.0089(14)
C25 0.049(2) 0.0441(19) 0.048(2) 0.0020(16) -0.0058(16) 0.0006(16)
C26 0.055(2) 0.0358(17) 0.0359(17) -0.0030(14) 0.0041(15) 0.0014(15)
C27 0.049(2) 0.0275(16) 0.0306(16) -0.0108(13) -0.0029(14) 0.0028(14)
C28 0.054(2) 0.0325(17) 0.051(2) -0.0005(15) -0.0035(16) 0.0043(16)
C29 0.067(3) 0.0338(19) 0.060(2) -0.0009(16) -0.009(2) 0.0067(18)
C30 0.052(2) 0.042(2) 0.076(3) -0.0165(19) -0.008(2) 0.0107(18)
C31 0.053(2) 0.054(2) 0.078(3) -0.015(2) 0.013(2) 0.0044(18)
C32 0.054(2) 0.0402(19) 0.061(2) -0.0039(17) 0.0113(18) 0.0037(17)

loop_
_atom_type_symbol
_atom_type_description
_atom_type_scat_dispersion_real
_atom_type_scat_dispersion_imag
_atom_type_scat_source
C C 0.0033 0.0016 'International Tables Vol C Tables 4.2.6.8 and 6.1.1.4'
H H 0.0000 0.0000 'International Tables Vol C Tables 4.2.6.8 and 6.1.1.4'
N N 0.0061 0.0033 'International Tables Vol C Tables 4.2.6.8 and 6.1.1.4'
O O 0.0106 0.0060 'International Tables Vol C Tables 4.2.6.8 and 6.1.1.4'
Si Si 0.0817 0.0704 'International Tables Vol C Tables 4.2.6.8 and 6.1.1.4'

loop_
_geom_angle_atom_site_label_1
_geom_angle_atom_site_label_2
_geom_angle_atom_site_label_3
_geom_angle
C9 Si1 C10 110.35(15)
C9 Si1 C8 107.68(14)
C10 Si1 C8 111.02(13)
C9 Si1 C11 109.97(13)
C10 Si1 C11 107.14(13)
C8 Si1 C11 110.69(12)
C25 Si2 C26 111.94(15)
C25 Si2 C24 108.03(15)
C26 Si2 C24 110.75(14)
C25 Si2 C27 109.76(14)
C26 Si2 C27 109.13(14)
C24 Si2 C27 107.10(12)
C3 N1 C4 120.1(2)
C3 N1 C5 120.5(2)
C4 N1 C5 119.3(2)
C1 N2 C4 119.7(2)
C1 N3 H3A 114.2(18)
C1 N3 H3B 118.1(19)
H3A N3 H3B 125(3)
C19 N4 C20 120.4(2)
C19 N4 C21 120.0(2)
C20 N4 C21 119.6(2)
C17 N5 C20 120.0(2)
C17 N6 H6A 113.9(18)
C17 N6 H6B 116.0(19)
H6A N6 H6B 127(3)
N2 C1 N3 117.7(2)
N2 C1 C2 122.1(2)
N3 C1 C2 120.2(2)
C3 C2 C1 117.0(2)
C3 C2 H2 121.5
C1 C2 H2 121.5
C2 C3 N1 121.5(2)
C2 C3 H3 119.2
N1 C3 H3 119.2
O1 C4 N2 121.6(2)
O1 C4 N1 118.8(2)
N2 C4 N1 119.5(2)
N1 C5 C6 112.5(2)
N1 C5 H5A 109.1
C6 C5 H5A 109.1
N1 C5 H5B 109.1
C6 C5 H5B 109.1
H5A C5 H5B 107.8
C5 C6 C7 111.9(2)
C5 C6 H6C 109.2
C7 C6 H6C 109.2
C5 C6 H6D 109.2
C7 C6 H6D 109.2
H6C C6 H6D 107.9
C8 C7 C6 113.1(2)
C8 C7 H7A 109.0
C6 C7 H7A 109.0
C8 C7 H7B 109.0
C6 C7 H7B 109.0
H7A C7 H7B 107.8
C7 C8 Si1 115.39(17)
C7 C8 H8A 108.4
Si1 C8 H8A 108.4
C7 C8 H8B 108.4
Si1 C8 H8B 108.4
H8A C8 H8B 107.5
Si1 C9 H9A 109.5
Si1 C9 H9B 109.5
H9A C9 H9B 109.5
Si1 C9 H9C 109.5
H9A C9 H9C 109.5
H9B C9 H9C 109.5
Si1 C10 H10A 109.5
Si1 C10 H10B 109.5
H10A C10 H10B 109.5
Si1 C10 H10C 109.5
H10A C10 H10C 109.5
H10B C10 H10C 109.5
C16 C11 C12 115.9(3)
C16 C11 Si1 123.1(2)
C12 C11 Si1 120.9(2)
C11 C12 C13 122.1(3)
C11 C12 H12 118.9
C13 C12 H12 118.9
C14 C13 C12 120.4(3)
C14 C13 H13 119.8
C12 C13 H13 119.8
C13 C14 C15 119.0(3)
C13 C14 H14 120.5
C15 C14 H14 120.5
C14 C15 C16 120.0(3)
C14 C15 H15 120.0
C16 C15 H15 120.0
C11 C16 C15 122.5(3)
C11 C16 H16 118.8
C15 C16 H16 118.8
N6 C17 N5 118.0(2)
N6 C17 C18 120.7(2)
N5 C17 C18 121.3(2)
C19 C18 C17 117.6(2)
C19 C18 H18 121.2
C17 C18 H18 121.2
C18 C19 N4 121.4(2)
C18 C19 H19 119.3
N4 C19 H19 119.3
O2 C20 N5 121.8(2)
O2 C20 N4 119.1(2)
N5 C20 N4 119.2(2)
N4 C21 C22 111.6(2)
N4 C21 H21A 109.3
C22 C21 H21A 109.3
N4 C21 H21B 109.3
C22 C21 H21B 109.3
H21A C21 H21B 108.0
C21 C22 C23 112.7(2)
C21 C22 H22A 109.1
C23 C22 H22A 109.1
C21 C22 H22B 109.1
C23 C22 H22B 109.1
H22A C22 H22B 107.8
C24 C23 C22 112.5(2)
C24 C23 H23A 109.1
C22 C23 H23A 109.1
C24 C23 H23B 109.1
C22 C23 H23B 109.1
H23A C23 H23B 107.8
C23 C24 Si2 116.54(18)
C23 C24 H24A 108.2
Si2 C24 H24A 108.2
C23 C24 H24B 108.2
Si2 C24 H24B 108.2
H24A C24 H24B 107.3
Si2 C25 H25A 109.5
Si2 C25 H25B 109.5
H25A C25 H25B 109.5
Si2 C25 H25C 109.5
H25A C25 H25C 109.5
H25B C25 H25C 109.5
Si2 C26 H26A 109.5
Si2 C26 H26B 109.5
H26A C26 H26B 109.5
Si2 C26 H26C 109.5
H26A C26 H26C 109.5
H26B C26 H26C 109.5
C32 C27 C28 116.4(3)
C32 C27 Si2 123.5(2)
C28 C27 Si2 120.0(2)
C29 C28 C27 122.1(3)
C29 C28 H28 119.0
C27 C28 H28 119.0
C28 C29 C30 119.4(3)
C28 C29 H29 120.3
C30 C29 H29 120.3
C31 C30 C29 120.1(3)
C31 C30 H30 120.0
C29 C30 H30 120.0
C30 C31 C32 120.0(4)
C30 C31 H31 120.0
C32 C31 H31 120.0
C27 C32 C31 122.0(3)
C27 C32 H32 119.0
C31 C32 H32 119.0

loop_
_geom_bond_atom_site_label_1
_geom_bond_atom_site_label_2
_geom_bond_distance
Si1 C9 1.862(3)
Si1 C10 1.867(3)
Si1 C8 1.881(3)
Si1 C11 1.883(3)
Si2 C25 1.859(3)
Si2 C26 1.869(3)
Si2 C24 1.870(3)
Si2 C27 1.880(3)
O1 C4 1.242(3)
O2 C20 1.239(3)
N1 C3 1.358(3)
N1 C4 1.393(3)
N1 C5 1.477(3)
N2 C1 1.333(3)
N2 C4 1.362(3)
N3 C1 1.340(3)
N3 H3A 0.885(17)
N3 H3B 0.839(17)
N4 C19 1.359(3)
N4 C20 1.395(3)
N4 C21 1.474(3)
N5 C17 1.341(3)
N5 C20 1.363(3)
N6 C17 1.334(3)
N6 H6A 0.877(17)
N6 H6B 0.858(17)
C1 C2 1.423(3)
C2 C3 1.350(3)
C2 H2 0.9500
C3 H3 0.9500
C5 C6 1.525(3)
C5 H5A 0.9900
C5 H5B 0.9900
C6 C7 1.530(3)
C6 H6C 0.9900
C6 H6D 0.9900
C7 C8 1.528(3)
C7 H7A 0.9900
C7 H7B 0.9900
C8 H8A 0.9900
C8 H8B 0.9900
C9 H9A 0.9800
C9 H9B 0.9800
C9 H9C 0.9800
C10 H10A 0.9800
C10 H10B 0.9800
C10 H10C 0.9800
C11 C16 1.386(4)
C11 C12 1.391(4)
C12 C13 1.393(4)
C12 H12 0.9500
C13 C14 1.366(5)
C13 H13 0.9500
C14 C15 1.381(5)
C14 H14 0.9500
C15 C16 1.389(4)
C15 H15 0.9500
C16 H16 0.9500
C17 C18 1.428(3)
C18 C19 1.343(3)
C18 H18 0.9500
C19 H19 0.9500
C21 C22 1.520(3)
C21 H21A 0.9900
C21 H21B 0.9900
C22 C23 1.529(3)
C22 H22A 0.9900
C22 H22B 0.9900
C23 C24 1.527(4)
C23 H23A 0.9900
C23 H23B 0.9900
C24 H24A 0.9900
C24 H24B 0.9900
C25 H25A 0.9800
C25 H25B 0.9800
C25 H25C 0.9800
C26 H26A 0.9800
C26 H26B 0.9800
C26 H26C 0.9800
C27 C32 1.391(4)
C27 C28 1.403(4)
C28 C29 1.389(4)
C28 H28 0.9500
C29 C30 1.390(5)
C29 H29 0.9500
C30 C31 1.365(5)
C30 H30 0.9500
C31 C32 1.397(5)
C31 H31 0.9500
C32 H32 0.9500

loop_
_geom_hbond_atom_site_label_D
_geom_hbond_atom_site_label_H
_geom_hbond_atom_site_label_A
_geom_hbond_distance_DH
_geom_hbond_distance_HA
_geom_hbond_distance_DA
_geom_hbond_angle_DHA
_geom_hbond_site_symmetry_A
N3 H3A N5 0.885(17) 2.102(17) 2.987(3) 178(2) .
N3 H3B O2 0.839(17) 2.026(18) 2.840(3) 164(3) 3_753
N6 H6A N2 0.877(17) 2.112(17) 2.986(3) 174(2) .
N6 H6B O1 0.858(17) 2.022(18) 2.855(3) 163(3) 3_654
C2 H2 O2 0.95 2.51 3.233(3) 133.4 3_753
C18 H18 O1 0.95 2.42 3.166(3) 134.8 3_654
